data_7116374
loop_
_publ_author_name
'Brandon R. Barnett'
'Curtis E. Moore'
'Arnold L. Rheingold'
'Joshua S. Figuero'

_publ_section_title
;
 Frustrated Lewis pair behavior of monomeric (boryl)iminomethanes accessed
 from isocyanide 1,1-hydroboration
;
_journal_name_full Chem.Commun.
_journal_page_first 541
_journal_paper_doi 10.1039/C4cc08037H
_journal_volume 51
_journal_year 2015
_chemical_formula_moiety 'C44 H60 B N O2'
_chemical_formula_sum 'C44 H60 B N O2'
_chemical_formula_weight 645.74
_chemical_name_common Cy2BIM_CO2
_space_group_crystal_system monoclinic
_space_group_IT_number 14
_space_group_name_Hall '-P 2ybc'
_space_group_name_H-M_alt 'P 1 21/c 1'
_symmetry_space_group_name_Hall '-P 2ybc'
_symmetry_space_group_name_H-M 'P 1 21/c 1'
_atom_sites_solution_hydrogens geom
_atom_sites_solution_primary direct
_audit_creation_date 2014-10-07
_audit_creation_method
;
Olex2 1.2-beta
(compiled 2014.09.19 svn.r3010 for OlexSys, GUI svn.r4874)
;
_cell_angle_alpha 90
_cell_angle_beta 116.965(3)
_cell_angle_gamma 90
_cell_formula_units_Z 4
_cell_length_a 18.4420(17)
_cell_length_b 11.9605(12)
_cell_length_c 19.592(2)
_cell_measurement_reflns_used 2798
_cell_measurement_temperature 100
_cell_measurement_theta_max 21.584
_cell_measurement_theta_min 2.518
_cell_volume 3851.7(7)
_computing_cell_refinement 'SAINT v8.34A (Bruker, 2013)'
_computing_data_collection 'APEX2 v2013.6-2 (Bruker, 2013)'
_computing_data_reduction 'SAINT v8.34A (Bruker, 2013)'
_computing_molecular_graphics 'Olex2 (Dolomanov et al., 2009)'
_computing_publication_material 'Olex2 (Dolomanov et al., 2009)'
_computing_structure_refinement 'ShelXL (Sheldrick, 2008)'
_computing_structure_solution 'ShelXT (Sheldrick, 2008)'
_diffrn_ambient_temperature 100
_diffrn_detector 'Bruker APEX-II CCD'
_diffrn_detector_area_resol_mean 7.9
_diffrn_detector_type 'CCD Area Detector'
_diffrn_measured_fraction_theta_full 0.976
_diffrn_measured_fraction_theta_max 0.905
_diffrn_measurement_device 'Kappa Four-Circle Diffractometer'
_diffrn_measurement_device_type 'Bruker APEX II TXS'
_diffrn_measurement_method '\w and \f scans'
_diffrn_radiation_monochromator 'Double Bounce Multilayer Mirrors'
_diffrn_radiation_probe x-ray
_diffrn_radiation_type MoK\a
_diffrn_radiation_wavelength 0.71073
_diffrn_reflns_av_R_equivalents 0.0545
_diffrn_reflns_av_unetI/netI 0.1025
_diffrn_reflns_Laue_measured_fraction_full 0.976
_diffrn_reflns_Laue_measured_fraction_max 0.905
_diffrn_reflns_limit_h_max 15
_diffrn_reflns_limit_h_min -23
_diffrn_reflns_limit_k_max 12
_diffrn_reflns_limit_k_min -14
_diffrn_reflns_limit_l_max 24
_diffrn_reflns_limit_l_min -21
_diffrn_reflns_number 17810
_diffrn_reflns_point_group_measured_fraction_full 0.976
_diffrn_reflns_point_group_measured_fraction_max 0.905
_diffrn_reflns_theta_full 25.000
_diffrn_reflns_theta_max 26.410
_diffrn_reflns_theta_min 2.064
_diffrn_source 'Micro Focus Rotating Anode'
_diffrn_source_type 'Bruker TXS'
_diffrn_standards_number 0
_exptl_absorpt_coefficient_mu 0.066
_exptl_absorpt_correction_T_max 0.7454
_exptl_absorpt_correction_T_min 0.6568
_exptl_absorpt_correction_type multi-scan
_exptl_absorpt_process_details
;
SADABS-2012/1 (Bruker,2012) was used for absorption correction.
wR2(int) was 0.0581 before and 0.0401 after correction.
The Ratio of minimum to maximum transmission is 0.8811.
The \l/2 correction factor is 0.0015.
;
_exptl_crystal_colour Colorless
_exptl_crystal_colour_primary Colorless
_exptl_crystal_density_diffrn 1.114
_exptl_crystal_description Plate
_exptl_crystal_F_000 1408
_exptl_crystal_size_max 0.117
_exptl_crystal_size_mid 0.105
_exptl_crystal_size_min 0.033
_refine_diff_density_max 0.483
_refine_diff_density_min -0.226
_refine_diff_density_rms 0.045
_refine_ls_extinction_method none
_refine_ls_goodness_of_fit_ref 1.007
_refine_ls_hydrogen_treatment constr
_refine_ls_matrix_type full
_refine_ls_number_parameters 492
_refine_ls_number_reflns 7152
_refine_ls_number_restraints 139
_refine_ls_restrained_S_all 1.010
_refine_ls_R_factor_all 0.1409
_refine_ls_R_factor_gt 0.0626
_refine_ls_shift/su_max 0.002
_refine_ls_shift/su_mean 0.000
_refine_ls_structure_factor_coef Fsqd
_refine_ls_weighting_details 'w=1/[\s^2^(Fo^2^)+(0.0559P)^2^+0.9391P] where P=(Fo^2^+2Fc^2^)/3'
_refine_ls_weighting_scheme calc
_refine_ls_wR_factor_gt 0.1157
_refine_ls_wR_factor_ref 0.1410
_reflns_Friedel_coverage 0.000
_reflns_number_gt 3930
_reflns_number_total 7152
_reflns_threshold_expression 'I > 2\s(I)'
_cod_data_source_file c4cc08037h2.cif
_cod_data_source_block JFig899
_cod_depositor_comments
;
The following automatic conversions were performed:

'_diffrn_radiation_probe' value 'X-ray' changed to 'x-ray' according
to the built-in table from CIF Core dictionary named 'cif_core.dic'
version 2.4.1 from 2010-06-29.

Automatic conversion script
Id: cif_fix_values 2827 2014-09-09 07:05:25Z andrius 
;
_cod_database_code 7116374
_shelx_space_group_comment
;
The symmetry employed for this shelxl refinement is uniquely defined
by the following loop, which should always be used as a source of
symmetry information in preference to the above space-group names.
They are only intended as comments.
;
_shelx_estimated_absorpt_t_max 0.998
_shelx_estimated_absorpt_t_min 0.992
_olex2_refinement_description
;
1. Fixed Uiso
 At 1.2 times of:
  All C(H) groups, All C(H,H) groups
 At 1.5 times of:
  All C(H,H,H) groups
2. Restrained distances
 C40C-C39C = C41C-C40C = C42C-C41C = C43C-C42C = C44C-C43C = C44C-C39C
 1.54 with sigma of 0.02
 C40B-C39B = C41B-C40B = C42B-C41B = C43B-C42B = C44B-C43B = C44B-C39B
 1.54 with sigma of 0.02
 C40-C39 = C41-C40 = C42-C41 = C43-C42 = C44-C43 = C44-C39
 1.54 with sigma of 0.02
3. Uiso/Uaniso restraints and constraints
Uanis(C42) = Uanis(C42B)
Uanis(C42B) = Uanis(C42) = Uanis(C42C)
Uanis(C39) = Uanis(C39C) = Uanis(C39B)
Uanis(C43C) = Uanis(C43B)
Uanis(C44C) = Uanis(C44)
Uanis(C43C) = Uanis(C44B)
Uanis(C40B) = Uanis(C40C) = Uanis(C40)
Uanis(C41C) = Uanis(C41)
4. Rigid body (RIGU) restrains
 C39, C42, C44B, C40, C40B, C44, C43B, C41B, C41, C43, C39B, C42B
 with sigma for 1-2 distances of 0.004 and sigma for 1-3 distances of 0.004
 C39C, C40C, C41C, C42C, C44C, C43C
 with sigma for 1-2 distances of 0.004 and sigma for 1-3 distances of 0.004
5. Same fragment restrains
{C39, C40, C41, C42, C43, C44}
as
{C39C, C40C, C41C, C42C, C43C, C44C}
6. Others
 1*[Sof(C39C)+Sof(H39C)+Sof(C40C)+Sof(H40E)+Sof(H40F)+Sof(C41C)+Sof(H41E)+
 Sof(H41F)+Sof(C42C)+Sof(H42E)+Sof(H42F)+Sof(C43C)+Sof(H43E)+Sof(H43F)+
 Sof(C44C)+Sof(H44E)+Sof(H44F)]+1*[Sof(C39)+Sof(H39)+Sof(C40)+Sof(H40A)+
 Sof(H40B)+Sof(C41)+Sof(H41A)+Sof(H41B)+Sof(C42)+Sof(H42A)+Sof(H42B)+Sof(C43)+
 Sof(H43A)+Sof(H43B)+Sof(C44)+Sof(H44A)+Sof(H44B)]+1*[Sof(C39B)+Sof(H39B)+
 Sof(C40B)+Sof(H40C)+Sof(H40D)+Sof(C41B)+Sof(H41C)+Sof(H41D)+Sof(C42B)+
 Sof(H42C)+Sof(H42D)+Sof(C43B)+Sof(H43C)+Sof(H43D)+Sof(C44B)+Sof(H44C)+
 Sof(H44D)]=1 with esd of 0.00001
 Sof(C39C)=Sof(H39C)=Sof(C40C)=Sof(H40E)=Sof(H40F)=Sof(C41C)=Sof(H41E)=
 Sof(H41F)=Sof(C42C)=Sof(H42E)=Sof(H42F)=Sof(C43C)=Sof(H43E)=Sof(H43F)=
 Sof(C44C)=Sof(H44E)=Sof(H44F)=FVAR(1)
 Sof(C39)=Sof(H39)=Sof(C40)=Sof(H40A)=Sof(H40B)=Sof(C41)=Sof(H41A)=Sof(H41B)=
 Sof(C42)=Sof(H42A)=Sof(H42B)=Sof(C43)=Sof(H43A)=Sof(H43B)=Sof(C44)=Sof(H44A)=
 Sof(H44B)=FVAR(2)
 Sof(C39B)=Sof(H39B)=Sof(C40B)=Sof(H40C)=Sof(H40D)=Sof(C41B)=Sof(H41C)=
 Sof(H41D)=Sof(C42B)=Sof(H42C)=Sof(H42D)=Sof(C43B)=Sof(H43C)=Sof(H43D)=
 Sof(C44B)=Sof(H44C)=Sof(H44D)=FVAR(3)
7.a Ternary CH refined with riding coordinates:
 C2(H2), C3(H3), C21(H21), C24(H24), C33(H33), C36(H36), C39(H39), C39B(H39B),
 C39C(H39C)
7.b Secondary CH2 refined with riding coordinates:
 C4(H4A,H4B), C5(H5A,H5B), C6(H6A,H6B), C7(H7A,H7B), C8(H8A,H8B), C40(H40A,
 H40B), C41(H41A,H41B), C42(H42A,H42B), C43(H43A,H43B), C44(H44A,H44B),
 C40B(H40C,H40D), C41B(H41C,H41D), C42B(H42C,H42D), C43B(H43C,H43D), C44B(H44C,
 H44D), C40C(H40E,H40F), C41C(H41E,H41F), C42C(H42E,H42F), C43C(H43E,H43F),
 C44C(H44E,H44F)
7.c Aromatic/amide H refined with riding coordinates:
 C11(H11), C12(H12), C13(H13), C17(H17), C18(H18), C19(H19), C29(H29),
 C30(H30), C31(H31)
7.d Idealised Me refined as rotating group:
 C22(H22A,H22B,H22C), C23(H23A,H23B,H23C), C25(H25A,H25B,H25C), C26(H26A,H26B,
 H26C), C34(H34A,H34B,H34C), C35(H35A,H35B,H35C), C37(H37A,H37B,H37C), C38(H38A,
 H38B,H38C)
;
_shelx_shelxl_version_number 2014/7
_olex2_submission_special_instructions 'No special instructions were received'

loop_
_space_group_symop_operation_xyz
'x, y, z'
'-x, y+1/2, -z+1/2'
'-x, -y, -z'
'x, -y-1/2, z-1/2'

loop_
_atom_site_label
_atom_site_type_symbol
_atom_site_fract_x
_atom_site_fract_y
_atom_site_fract_z
_atom_site_U_iso_or_equiv
_atom_site_adp_type
_atom_site_occupancy
_atom_site_site_symmetry_order
_atom_site_calc_flag
_atom_site_refinement_flags_posn
_atom_site_refinement_flags_occupancy
_atom_site_disorder_assembly
_atom_site_disorder_group
O1 O 0.70151(11) 0.37035(16) 0.38612(9) 0.0386(5) Uani 1 1 d . . . .
O2 O 0.83666(11) 0.33616(15) 0.44633(9) 0.0330(5) Uani 1 1 d . . . .
N1 N 0.76586(11) 0.37942(17) 0.51492(10) 0.0206(5) Uani 1 1 d . . . .
C1 C 0.77585(16) 0.3591(2) 0.45103(14) 0.0267(6) Uani 1 1 d . . . .
C2 C 0.68086(13) 0.4084(2) 0.49561(13) 0.0246(6) Uani 1 1 d . . . .
H2 H 0.6782 0.4853 0.5144 0.030 Uiso 1 1 calc R . . .
C3 C 0.64112(14) 0.3234(2) 0.52761(14) 0.0250(6) Uani 1 1 d . . . .
H3 H 0.6789 0.3125 0.5832 0.030 Uiso 1 1 calc R . . .
C4 C 0.56131(15) 0.3669(2) 0.52140(16) 0.0371(7) Uani 1 1 d . . . .
H4A H 0.5250 0.3861 0.4673 0.045 Uiso 1 1 calc R . . .
H4B H 0.5715 0.4361 0.5521 0.045 Uiso 1 1 calc R . . .
C5 C 0.51897(17) 0.2820(3) 0.54909(17) 0.0524(9) Uani 1 1 d . . . .
H5A H 0.5522 0.2693 0.6047 0.063 Uiso 1 1 calc R . . .
H5B H 0.4656 0.3121 0.5409 0.063 Uiso 1 1 calc R . . .
C6 C 0.50644(17) 0.1727(3) 0.50735(18) 0.0536(9) Uani 1 1 d . . . .
H6A H 0.4691 0.1840 0.4524 0.064 Uiso 1 1 calc R . . .
H6B H 0.4810 0.1183 0.5280 0.064 Uiso 1 1 calc R . . .
C7 C 0.58692(17) 0.1260(3) 0.51593(19) 0.0533(9) Uani 1 1 d . . . .
H7A H 0.6224 0.1078 0.5704 0.064 Uiso 1 1 calc R . . .
H7B H 0.5769 0.0563 0.4857 0.064 Uiso 1 1 calc R . . .
C8 C 0.62899(15) 0.2104(2) 0.48839(15) 0.0356(7) Uani 1 1 d . . . .
H8A H 0.5963 0.2208 0.4325 0.043 Uiso 1 1 calc R . . .
H8B H 0.6827 0.1804 0.4976 0.043 Uiso 1 1 calc R . . .
C9 C 0.83949(13) 0.4064(2) 0.58364(13) 0.0187(6) Uani 1 1 d . . . .
C10 C 0.86934(13) 0.5163(2) 0.59151(12) 0.0183(6) Uani 1 1 d . . . .
C11 C 0.94833(14) 0.5372(2) 0.64838(13) 0.0219(6) Uani 1 1 d . . . .
H11 H 0.9701 0.6106 0.6541 0.026 Uiso 1 1 calc R . . .
C12 C 0.99521(14) 0.4533(2) 0.69624(13) 0.0237(6) Uani 1 1 d . . . .
H12 H 1.0501 0.4674 0.7323 0.028 Uiso 1 1 calc R . . .
C13 C 0.96178(14) 0.3486(2) 0.69139(13) 0.0224(6) Uani 1 1 d . . . .
H13 H 0.9934 0.2923 0.7265 0.027 Uiso 1 1 calc R . . .
C14 C 0.88317(14) 0.3231(2) 0.63669(13) 0.0193(6) Uani 1 1 d . . . .
C15 C 0.81734(13) 0.6115(2) 0.54514(13) 0.0197(6) Uani 1 1 d . . . .
C16 C 0.76557(14) 0.6638(2) 0.57092(14) 0.0228(6) Uani 1 1 d . . . .
C17 C 0.71766(14) 0.7527(2) 0.52874(15) 0.0283(7) Uani 1 1 d . . . .
H17 H 0.6823 0.7885 0.5452 0.034 Uiso 1 1 calc R . . .
C18 C 0.72058(15) 0.7895(2) 0.46353(15) 0.0335(7) Uani 1 1 d . . . .
H18 H 0.6868 0.8497 0.4350 0.040 Uiso 1 1 calc R . . .
C19 C 0.77221(15) 0.7395(2) 0.43954(15) 0.0317(7) Uani 1 1 d . . . .
H19 H 0.7739 0.7664 0.3946 0.038 Uiso 1 1 calc R . . .
C20 C 0.82206(14) 0.6506(2) 0.47942(13) 0.0228(6) Uani 1 1 d . . . .
C21 C 0.76301(14) 0.6273(2) 0.64463(13) 0.0255(6) Uani 1 1 d . . . .
H21 H 0.7728 0.5448 0.6499 0.031 Uiso 1 1 calc R . . .
C22 C 0.83132(15) 0.6826(2) 0.71481(14) 0.0366(7) Uani 1 1 d . . . .
H22A H 0.8840 0.6624 0.7175 0.055 Uiso 1 1 calc GR . . .
H22B H 0.8290 0.6569 0.7613 0.055 Uiso 1 1 calc GR . . .
H22C H 0.8247 0.7640 0.7106 0.055 Uiso 1 1 calc GR . . .
C23 C 0.68214(16) 0.6489(3) 0.64563(16) 0.0419(8) Uani 1 1 d . . . .
H23A H 0.6756 0.7293 0.6506 0.063 Uiso 1 1 calc GR . . .
H23B H 0.6812 0.6096 0.6891 0.063 Uiso 1 1 calc GR . . .
H23C H 0.6376 0.6216 0.5978 0.063 Uiso 1 1 calc GR . . .
C24 C 0.88094(14) 0.6016(2) 0.45338(13) 0.0264(6) Uani 1 1 d . . . .
H24 H 0.9026 0.5302 0.4820 0.032 Uiso 1 1 calc R . . .
C25 C 0.95291(15) 0.6809(3) 0.47318(16) 0.0408(8) Uani 1 1 d . . . .
H25A H 0.9332 0.7520 0.4462 0.061 Uiso 1 1 calc GR . . .
H25B H 0.9914 0.6471 0.4574 0.061 Uiso 1 1 calc GR . . .
H25C H 0.9802 0.6942 0.5285 0.061 Uiso 1 1 calc GR . . .
C26 C 0.84066(16) 0.5747(2) 0.36774(14) 0.0377(7) Uani 1 1 d . . . .
H26A H 0.7907 0.5320 0.3543 0.057 Uiso 1 1 calc GR . . .
H26B H 0.8781 0.5303 0.3557 0.057 Uiso 1 1 calc GR . . .
H26C H 0.8275 0.6444 0.3383 0.057 Uiso 1 1 calc GR . . .
C27 C 0.84576(13) 0.2152(2) 0.64410(13) 0.0206(6) Uani 1 1 d . . . .
C28 C 0.84719(14) 0.1177(2) 0.60497(13) 0.0229(6) Uani 1 1 d . . . .
C29 C 0.81284(14) 0.0205(2) 0.61709(14) 0.0272(6) Uani 1 1 d . . . .
H29 H 0.8130 -0.0460 0.5907 0.033 Uiso 1 1 calc R . . .
C30 C 0.77849(14) 0.0192(2) 0.66687(14) 0.0294(7) Uani 1 1 d . . . .
H30 H 0.7545 -0.0475 0.6737 0.035 Uiso 1 1 calc R . . .
C31 C 0.77905(15) 0.1149(2) 0.70671(14) 0.0285(7) Uani 1 1 d . . . .
H31 H 0.7562 0.1129 0.7415 0.034 Uiso 1 1 calc R . . .
C32 C 0.81240(13) 0.2136(2) 0.69665(13) 0.0234(6) Uani 1 1 d . . . .
C33 C 0.88866(15) 0.1140(2) 0.55378(14) 0.0289(6) Uani 1 1 d . . . .
H33 H 0.9009 0.1926 0.5449 0.035 Uiso 1 1 calc R . . .
C34 C 0.96927(17) 0.0509(3) 0.59380(17) 0.0453(8) Uani 1 1 d . . . .
H34A H 1.0035 0.0865 0.6431 0.068 Uiso 1 1 calc GR . . .
H34B H 0.9973 0.0526 0.5616 0.068 Uiso 1 1 calc GR . . .
H34C H 0.9587 -0.0269 0.6023 0.068 Uiso 1 1 calc GR . . .
C35 C 0.83536(18) 0.0608(2) 0.47588(15) 0.0429(8) Uani 1 1 d . . . .
H35A H 0.8250 -0.0176 0.4831 0.064 Uiso 1 1 calc GR . . .
H35B H 0.8634 0.0649 0.4437 0.064 Uiso 1 1 calc GR . . .
H35C H 0.7836 0.1011 0.4509 0.064 Uiso 1 1 calc GR . . .
C36 C 0.81758(14) 0.3145(2) 0.74589(13) 0.0280(6) Uani 1 1 d . . . .
H36 H 0.8268 0.3821 0.7208 0.034 Uiso 1 1 calc R . . .
C37 C 0.89076(15) 0.3021(2) 0.82439(14) 0.0341(7) Uani 1 1 d . . . .
H37A H 0.8823 0.2382 0.8512 0.051 Uiso 1 1 calc GR . . .
H37B H 0.8971 0.3703 0.8543 0.051 Uiso 1 1 calc GR . . .
H37C H 0.9399 0.2899 0.8181 0.051 Uiso 1 1 calc GR . . .
C38 C 0.74061(15) 0.3349(3) 0.75535(15) 0.0380(7) Uani 1 1 d . . . .
H38A H 0.6937 0.3418 0.7048 0.057 Uiso 1 1 calc GR . . .
H38B H 0.7468 0.4040 0.7844 0.057 Uiso 1 1 calc GR . . .
H38C H 0.7321 0.2719 0.7829 0.057 Uiso 1 1 calc GR . . .
C39 C 0.5608(8) 0.4548(7) 0.3451(6) 0.0274(16) Uani 0.378(2) 1 d D P A 1
H39 H 0.5319 0.4866 0.3732 0.033 Uiso 0.378(2) 1 calc R P A 1
C40 C 0.5741(5) 0.5519(7) 0.2999(5) 0.0428(15) Uani 0.378(2) 1 d D P A 1
H40A H 0.5993 0.6150 0.3355 0.051 Uiso 0.378(2) 1 calc R P A 1
H40B H 0.6134 0.5270 0.2814 0.051 Uiso 0.378(2) 1 calc R P A 1
C41 C 0.4986(5) 0.5941(7) 0.2322(4) 0.059(2) Uani 0.378(2) 1 d D P A 1
H41A H 0.5146 0.6453 0.2017 0.071 Uiso 0.378(2) 1 calc R P A 1
H41B H 0.4653 0.6370 0.2509 0.071 Uiso 0.378(2) 1 calc R P A 1
C42 C 0.4477(9) 0.4990(9) 0.1811(6) 0.0565(17) Uani 0.378(2) 1 d D P A 1
H42A H 0.4789 0.4591 0.1587 0.068 Uiso 0.378(2) 1 calc R P A 1
H42B H 0.3975 0.5292 0.1387 0.068 Uiso 0.378(2) 1 calc R P A 1
C43 C 0.4255(5) 0.4175(8) 0.2299(5) 0.066(3) Uani 0.378(2) 1 d D P A 1
H43A H 0.3892 0.3579 0.1971 0.080 Uiso 0.378(2) 1 calc R P A 1
H43B H 0.3970 0.4579 0.2547 0.080 Uiso 0.378(2) 1 calc R P A 1
C44 C 0.5063(7) 0.3655(8) 0.2918(6) 0.062(3) Uani 0.378(2) 1 d D P A 1
H44A H 0.4937 0.3092 0.3219 0.074 Uiso 0.378(2) 1 calc R P A 1
H44B H 0.5351 0.3273 0.2664 0.074 Uiso 0.378(2) 1 calc R P A 1
C39B C 0.5598(8) 0.4171(7) 0.3335(5) 0.0274(16) Uani 0.411(2) 1 d D P A 2
H39B H 0.5199 0.3655 0.3388 0.033 Uiso 0.411(2) 1 calc R P A 2
C40B C 0.5340(5) 0.5403(7) 0.3361(4) 0.0428(15) Uani 0.411(2) 1 d D P A 2
H40C H 0.5326 0.5539 0.3854 0.051 Uiso 0.411(2) 1 calc R P A 2
H40D H 0.5748 0.5914 0.3333 0.051 Uiso 0.411(2) 1 calc R P A 2
C41B C 0.4519(5) 0.5651(8) 0.2713(4) 0.064(2) Uani 0.411(2) 1 d D P A 2
H41C H 0.4396 0.6455 0.2724 0.077 Uiso 0.411(2) 1 calc R P A 2
H41D H 0.4102 0.5217 0.2784 0.077 Uiso 0.411(2) 1 calc R P A 2
C42B C 0.4469(9) 0.5371(8) 0.1940(6) 0.0565(17) Uani 0.411(2) 1 d D P A 2
H42C H 0.4836 0.5868 0.1835 0.068 Uiso 0.411(2) 1 calc R P A 2
H42D H 0.3907 0.5492 0.1535 0.068 Uiso 0.411(2) 1 calc R P A 2
C43B C 0.4713(5) 0.4154(7) 0.1929(4) 0.0549(16) Uani 0.411(2) 1 d D P A 2
H43C H 0.4337 0.3652 0.2019 0.066 Uiso 0.411(2) 1 calc R P A 2
H43D H 0.4682 0.3970 0.1424 0.066 Uiso 0.411(2) 1 calc R P A 2
C44B C 0.5577(5) 0.3991(9) 0.2555(4) 0.0549(16) Uani 0.411(2) 1 d D P A 2
H44C H 0.5945 0.4531 0.2485 0.066 Uiso 0.411(2) 1 calc R P A 2
H44D H 0.5765 0.3226 0.2525 0.066 Uiso 0.411(2) 1 calc R P A 2
C39C C 0.5493(13) 0.4835(13) 0.3503(9) 0.0274(16) Uani 0.211(2) 1 d D P A 3
H39C H 0.5219 0.4960 0.3835 0.033 Uiso 0.211(2) 1 calc R P A 3
C40C C 0.5615(10) 0.5989(12) 0.3210(8) 0.0428(15) Uani 0.211(2) 1 d D P A 3
H40E H 0.5104 0.6423 0.3019 0.051 Uiso 0.211(2) 1 calc R P A 3
H40F H 0.6043 0.6410 0.3638 0.051 Uiso 0.211(2) 1 calc R P A 3
C41C C 0.5859(9) 0.5853(12) 0.2574(7) 0.059(2) Uani 0.211(2) 1 d D P A 3
H41E H 0.5775 0.6583 0.2310 0.071 Uiso 0.211(2) 1 calc R P A 3
H41F H 0.6451 0.5700 0.2816 0.071 Uiso 0.211(2) 1 calc R P A 3
C42C C 0.5462(9) 0.5006(11) 0.1989(7) 0.0565(17) Uani 0.211(2) 1 d D P A 3
H42E H 0.5788 0.4877 0.1711 0.068 Uiso 0.211(2) 1 calc R P A 3
H42F H 0.4920 0.5283 0.1616 0.068 Uiso 0.211(2) 1 calc R P A 3
C43C C 0.5358(13) 0.3897(14) 0.2325(9) 0.0549(16) Uani 0.211(2) 1 d D P A 3
H43E H 0.5896 0.3531 0.2593 0.066 Uiso 0.211(2) 1 calc R P A 3
H43F H 0.5003 0.3402 0.1899 0.066 Uiso 0.211(2) 1 calc R P A 3
C44C C 0.4990(15) 0.4015(16) 0.2888(11) 0.062(3) Uani 0.211(2) 1 d D P A 3
H44E H 0.4421 0.4284 0.2613 0.074 Uiso 0.211(2) 1 calc R P A 3
H44F H 0.4988 0.3280 0.3120 0.074 Uiso 0.211(2) 1 calc R P A 3
B1 B 0.64293(19) 0.4080(3) 0.40589(18) 0.0386(9) Uani 1 1 d . . . .

loop_
_atom_site_aniso_label
_atom_site_aniso_U_11
_atom_site_aniso_U_22
_atom_site_aniso_U_33
_atom_site_aniso_U_23
_atom_site_aniso_U_13
_atom_site_aniso_U_12
O1 0.0358(11) 0.0532(14) 0.0181(10) 0.0003(9) 0.0046(9) -0.0144(10)
O2 0.0405(11) 0.0333(12) 0.0325(11) -0.0049(9) 0.0229(9) -0.0017(9)
N1 0.0204(11) 0.0215(13) 0.0190(11) -0.0011(9) 0.0081(9) -0.0007(9)
C1 0.0329(16) 0.0225(16) 0.0209(15) -0.0017(12) 0.0089(13) -0.0075(13)
C2 0.0208(13) 0.0209(15) 0.0288(15) 0.0006(12) 0.0083(12) 0.0000(12)
C3 0.0208(13) 0.0292(17) 0.0188(13) 0.0027(12) 0.0035(11) -0.0060(12)
C4 0.0246(15) 0.044(2) 0.0399(17) -0.0104(15) 0.0124(13) -0.0084(14)
C5 0.0303(16) 0.083(3) 0.0431(19) -0.0064(19) 0.0163(14) -0.0252(17)
C6 0.0394(18) 0.057(2) 0.052(2) 0.0129(18) 0.0103(16) -0.0243(17)
C7 0.0405(18) 0.035(2) 0.063(2) 0.0127(17) 0.0049(16) -0.0136(15)
C8 0.0278(15) 0.0291(18) 0.0397(17) 0.0003(14) 0.0065(13) -0.0040(13)
C9 0.0178(12) 0.0212(15) 0.0161(13) -0.0007(11) 0.0067(11) 0.0018(11)
C10 0.0198(13) 0.0206(16) 0.0166(13) 0.0000(11) 0.0101(11) -0.0002(11)
C11 0.0236(13) 0.0224(15) 0.0198(13) -0.0044(12) 0.0100(12) -0.0065(12)
C12 0.0175(13) 0.0331(18) 0.0183(13) -0.0022(13) 0.0062(11) -0.0015(13)
C13 0.0201(13) 0.0275(17) 0.0183(13) 0.0030(12) 0.0074(11) 0.0054(12)
C14 0.0220(13) 0.0221(15) 0.0160(13) -0.0010(11) 0.0105(11) 0.0021(12)
C15 0.0189(13) 0.0147(14) 0.0203(13) -0.0036(11) 0.0044(11) -0.0027(11)
C16 0.0194(13) 0.0184(15) 0.0244(14) -0.0036(12) 0.0044(11) -0.0047(12)
C17 0.0237(14) 0.0214(16) 0.0334(16) -0.0046(13) 0.0073(12) -0.0008(12)
C18 0.0312(15) 0.0249(17) 0.0331(16) 0.0052(14) 0.0047(13) 0.0029(13)
C19 0.0364(15) 0.0263(17) 0.0259(15) 0.0038(13) 0.0086(13) -0.0057(14)
C20 0.0239(13) 0.0184(15) 0.0202(13) 0.0009(12) 0.0048(11) -0.0065(12)
C21 0.0293(14) 0.0201(16) 0.0285(15) -0.0067(12) 0.0144(12) 0.0018(12)
C22 0.0411(16) 0.0386(19) 0.0290(16) -0.0084(14) 0.0150(13) 0.0036(14)
C23 0.0420(17) 0.046(2) 0.0442(18) -0.0042(16) 0.0250(15) 0.0040(15)
C24 0.0291(14) 0.0270(16) 0.0230(14) 0.0020(12) 0.0116(12) -0.0023(12)
C25 0.0325(15) 0.052(2) 0.0395(17) -0.0027(15) 0.0174(14) -0.0098(15)
C26 0.0462(17) 0.043(2) 0.0258(16) 0.0008(14) 0.0182(14) -0.0041(15)
C27 0.0174(12) 0.0214(16) 0.0175(13) 0.0048(11) 0.0032(11) 0.0036(11)
C28 0.0252(14) 0.0175(16) 0.0193(13) 0.0043(12) 0.0043(11) 0.0015(12)
C29 0.0298(15) 0.0225(17) 0.0228(14) 0.0020(12) 0.0062(12) 0.0017(12)
C30 0.0295(15) 0.0247(17) 0.0289(15) 0.0094(13) 0.0087(13) -0.0042(13)
C31 0.0298(15) 0.0318(18) 0.0231(15) 0.0074(13) 0.0114(12) 0.0001(13)
C32 0.0211(13) 0.0260(16) 0.0173(13) 0.0064(12) 0.0037(11) 0.0031(12)
C33 0.0410(16) 0.0185(15) 0.0304(15) -0.0015(13) 0.0191(13) -0.0010(13)
C34 0.0482(18) 0.046(2) 0.0524(19) 0.0061(16) 0.0324(16) 0.0145(16)
C35 0.064(2) 0.0364(19) 0.0329(17) -0.0064(14) 0.0257(15) -0.0108(16)
C36 0.0359(15) 0.0284(17) 0.0216(14) 0.0026(12) 0.0148(13) 0.0005(13)
C37 0.0395(16) 0.0382(19) 0.0251(15) -0.0015(13) 0.0151(13) -0.0049(14)
C38 0.0410(16) 0.048(2) 0.0261(15) -0.0013(14) 0.0161(13) 0.0045(15)
C39 0.032(2) 0.021(5) 0.021(2) 0.002(3) 0.0050(18) -0.001(3)
C40 0.050(3) 0.024(4) 0.035(3) 0.009(2) 0.002(2) 0.003(3)
C41 0.067(4) 0.055(4) 0.037(4) 0.011(3) 0.007(3) -0.004(4)
C42 0.058(3) 0.061(4) 0.036(3) 0.009(3) 0.008(2) 0.004(3)
C43 0.054(5) 0.080(6) 0.034(4) 0.018(4) -0.006(4) -0.021(4)
C44 0.067(4) 0.040(6) 0.048(3) 0.001(4) 0.000(3) -0.012(4)
C39B 0.032(2) 0.021(5) 0.021(2) 0.002(3) 0.0050(18) -0.001(3)
C40B 0.050(3) 0.024(4) 0.035(3) 0.009(2) 0.002(2) 0.003(3)
C41B 0.057(5) 0.066(6) 0.048(4) 0.007(4) 0.005(3) 0.019(4)
C42B 0.058(3) 0.061(4) 0.036(3) 0.009(3) 0.008(2) 0.004(3)
C43B 0.054(4) 0.065(3) 0.024(3) -0.008(3) -0.001(3) 0.010(3)
C44B 0.054(4) 0.065(3) 0.024(3) -0.008(3) -0.001(3) 0.010(3)
C39C 0.032(2) 0.021(5) 0.021(2) 0.002(3) 0.0050(18) -0.001(3)
C40C 0.050(3) 0.024(4) 0.035(3) 0.009(2) 0.002(2) 0.003(3)
C41C 0.067(4) 0.055(4) 0.037(4) 0.011(3) 0.007(3) -0.004(4)
C42C 0.058(3) 0.061(4) 0.036(3) 0.009(3) 0.008(2) 0.004(3)
C43C 0.054(4) 0.065(3) 0.024(3) -0.008(3) -0.001(3) 0.010(3)
C44C 0.067(4) 0.040(6) 0.048(3) 0.001(4) 0.000(3) -0.012(4)
B1 0.0275(18) 0.046(2) 0.0335(19) 0.0137(17) 0.0061(16) -0.0137(17)

loop_
_atom_type_symbol
_atom_type_description
_atom_type_scat_dispersion_real
_atom_type_scat_dispersion_imag
_atom_type_scat_source
C C 0.0033 0.0016 'International Tables Vol C Tables 4.2.6.8 and 6.1.1.4'
H H 0.0000 0.0000 'International Tables Vol C Tables 4.2.6.8 and 6.1.1.4'
B B 0.0013 0.0007 'International Tables Vol C Tables 4.2.6.8 and 6.1.1.4'
N N 0.0061 0.0033 'International Tables Vol C Tables 4.2.6.8 and 6.1.1.4'
O O 0.0106 0.0060 'International Tables Vol C Tables 4.2.6.8 and 6.1.1.4'

loop_
_geom_angle_atom_site_label_1
_geom_angle_atom_site_label_2
_geom_angle_atom_site_label_3
_geom_angle
B1 O1 C1 110.4(2)
C1 N1 C2 112.03(18)
C1 N1 C9 115.56(19)
C9 N1 C2 128.58(19)
O2 C1 O1 121.4(2)
O2 C1 N1 129.1(2)
N1 C1 O1 109.5(2)
N1 C2 H2 110.1
N1 C2 C3 112.7(2)
N1 C2 B1 99.7(2)
C3 C2 H2 110.1
C3 C2 B1 113.6(2)
B1 C2 H2 110.1
C2 C3 H3 107.7
C4 C3 C2 111.4(2)
C4 C3 H3 107.7
C4 C3 C8 110.5(2)
C8 C3 C2 111.6(2)
C8 C3 H3 107.7
C3 C4 H4A 109.1
C3 C4 H4B 109.1
C3 C4 C5 112.3(2)
H4A C4 H4B 107.9
C5 C4 H4A 109.1
C5 C4 H4B 109.1
C4 C5 H5A 109.4
C4 C5 H5B 109.4
H5A C5 H5B 108.0
C6 C5 C4 111.3(2)
C6 C5 H5A 109.4
C6 C5 H5B 109.4
C5 C6 H6A 109.5
C5 C6 H6B 109.5
C5 C6 C7 110.9(2)
H6A C6 H6B 108.0
C7 C6 H6A 109.5
C7 C6 H6B 109.5
C6 C7 H7A 109.6
C6 C7 H7B 109.6
H7A C7 H7B 108.1
C8 C7 C6 110.3(2)
C8 C7 H7A 109.6
C8 C7 H7B 109.6
C3 C8 H8A 108.9
C3 C8 H8B 108.9
C7 C8 C3 113.2(2)
C7 C8 H8A 108.9
C7 C8 H8B 108.9
H8A C8 H8B 107.7
C10 C9 N1 117.7(2)
C14 C9 N1 120.8(2)
C14 C9 C10 121.2(2)
C9 C10 C15 122.1(2)
C11 C10 C9 118.0(2)
C11 C10 C15 119.7(2)
C10 C11 H11 119.4
C12 C11 C10 121.2(2)
C12 C11 H11 119.4
C11 C12 H12 120.3
C11 C12 C13 119.4(2)
C13 C12 H12 120.3
C12 C13 H13 119.0
C12 C13 C14 121.9(2)
C14 C13 H13 119.0
C9 C14 C27 123.2(2)
C13 C14 C9 117.6(2)
C13 C14 C27 118.6(2)
C16 C15 C10 118.0(2)
C20 C15 C10 121.2(2)
C20 C15 C16 120.8(2)
C15 C16 C21 121.7(2)
C17 C16 C15 118.5(2)
C17 C16 C21 119.8(2)
C16 C17 H17 119.5
C18 C17 C16 121.0(2)
C18 C17 H17 119.5
C17 C18 H18 119.9
C19 C18 C17 120.2(3)
C19 C18 H18 119.9
C18 C19 H19 119.2
C18 C19 C20 121.6(3)
C20 C19 H19 119.2
C15 C20 C24 122.1(2)
C19 C20 C15 117.9(2)
C19 C20 C24 120.0(2)
C16 C21 H21 107.3
C16 C21 C22 111.0(2)
C22 C21 H21 107.3
C23 C21 C16 114.4(2)
C23 C21 H21 107.3
C23 C21 C22 109.1(2)
C21 C22 H22A 109.5
C21 C22 H22B 109.5
C21 C22 H22C 109.5
H22A C22 H22B 109.5
H22A C22 H22C 109.5
H22B C22 H22C 109.5
C21 C23 H23A 109.5
C21 C23 H23B 109.5
C21 C23 H23C 109.5
H23A C23 H23B 109.5
H23A C23 H23C 109.5
H23B C23 H23C 109.5
C20 C24 H24 107.9
C20 C24 C25 110.3(2)
C20 C24 C26 112.7(2)
C25 C24 H24 107.9
C26 C24 H24 107.9
C26 C24 C25 110.0(2)
C24 C25 H25A 109.5
C24 C25 H25B 109.5
C24 C25 H25C 109.5
H25A C25 H25B 109.5
H25A C25 H25C 109.5
H25B C25 H25C 109.5
C24 C26 H26A 109.5
C24 C26 H26B 109.5
C24 C26 H26C 109.5
H26A C26 H26B 109.5
H26A C26 H26C 109.5
H26B C26 H26C 109.5
C28 C27 C14 122.6(2)
C28 C27 C32 120.5(2)
C32 C27 C14 116.8(2)
C27 C28 C33 121.8(2)
C29 C28 C27 118.5(2)
C29 C28 C33 119.6(2)
C28 C29 H29 119.4
C30 C29 C28 121.2(3)
C30 C29 H29 119.4
C29 C30 H30 120.0
C31 C30 C29 120.0(2)
C31 C30 H30 120.0
C30 C31 H31 119.5
C30 C31 C32 121.0(3)
C32 C31 H31 119.5
C27 C32 C36 121.7(2)
C31 C32 C27 118.8(2)
C31 C32 C36 119.4(2)
C28 C33 H33 108.1
C28 C33 C34 109.9(2)
C28 C33 C35 112.6(2)
C34 C33 H33 108.1
C34 C33 C35 110.0(2)
C35 C33 H33 108.1
C33 C34 H34A 109.5
C33 C34 H34B 109.5
C33 C34 H34C 109.5
H34A C34 H34B 109.5
H34A C34 H34C 109.5
H34B C34 H34C 109.5
C33 C35 H35A 109.5
C33 C35 H35B 109.5
C33 C35 H35C 109.5
H35A C35 H35B 109.5
H35A C35 H35C 109.5
H35B C35 H35C 109.5
C32 C36 H36 107.8
C32 C36 C37 109.5(2)
C32 C36 C38 114.1(2)
C37 C36 H36 107.8
C37 C36 C38 109.8(2)
C38 C36 H36 107.8
C36 C37 H37A 109.5
C36 C37 H37B 109.5
C36 C37 H37C 109.5
H37A C37 H37B 109.5
H37A C37 H37C 109.5
H37B C37 H37C 109.5
C36 C38 H38A 109.5
C36 C38 H38B 109.5
C36 C38 H38C 109.5
H38A C38 H38B 109.5
H38A C38 H38C 109.5
H38B C38 H38C 109.5
C40 C39 H39 107.1
C44 C39 H39 107.1
C44 C39 C40 111.3(8)
C44 C39 B1 112.8(7)
B1 C39 H39 107.1
B1 C39 C40 111.1(8)
C39 C40 H40A 108.4
C39 C40 H40B 108.4
H40A C40 H40B 107.5
C41 C40 C39 115.6(8)
C41 C40 H40A 108.4
C41 C40 H40B 108.4
C40 C41 H41A 109.2
C40 C41 H41B 109.2
C40 C41 C42 112.1(8)
H41A C41 H41B 107.9
C42 C41 H41A 109.2
C42 C41 H41B 109.2
C41 C42 H42A 109.9
C41 C42 H42B 109.9
C41 C42 C43 108.8(8)
H42A C42 H42B 108.3
C43 C42 H42A 109.9
C43 C42 H42B 109.9
C42 C43 H43A 110.2
C42 C43 H43B 110.2
C42 C43 C44 107.7(9)
H43A C43 H43B 108.5
C44 C43 H43A 110.2
C44 C43 H43B 110.2
C39 C44 C43 110.9(8)
C39 C44 H44A 109.5
C39 C44 H44B 109.5
C43 C44 H44A 109.5
C43 C44 H44B 109.5
H44A C44 H44B 108.0
C40B C39B H39B 109.3
C44B C39B H39B 109.3
C44B C39B C40B 107.3(8)
C44B C39B B1 118.1(8)
B1 C39B H39B 109.3
B1 C39B C40B 103.1(6)
C39B C40B H40C 109.3
C39B C40B H40D 109.3
H40C C40B H40D 108.0
C41B C40B C39B 111.5(7)
C41B C40B H40C 109.3
C41B C40B H40D 109.3
C40B C41B H41C 109.1
C40B C41B H41D 109.1
C40B C41B C42B 112.6(8)
H41C C41B H41D 107.8
C42B C41B H41C 109.1
C42B C41B H41D 109.1
C41B C42B H42C 109.7
C41B C42B H42D 109.7
C41B C42B C43B 109.9(8)
H42C C42B H42D 108.2
C43B C42B H42C 109.7
C43B C42B H42D 109.7
C42B C43B H43C 110.0
C42B C43B H43D 110.0
H43C C43B H43D 108.4
C44B C43B C42B 108.6(8)
C44B C43B H43C 110.0
C44B C43B H43D 110.0
C39B C44B H44C 109.8
C39B C44B H44D 109.8
C43B C44B C39B 109.3(8)
C43B C44B H44C 109.8
C43B C44B H44D 109.8
H44C C44B H44D 108.3
C40C C39C H39C 108.0
C40C C39C B1 114.1(13)
C44C C39C H39C 108.0
C44C C39C C40C 115.2(12)
C44C C39C B1 103.3(14)
B1 C39C H39C 108.0
C39C C40C H40E 109.5
C39C C40C H40F 109.5
H40E C40C H40F 108.1
C41C C40C C39C 110.9(12)
C41C C40C H40E 109.5
C41C C40C H40F 109.5
C40C C41C H41E 107.5
C40C C41C H41F 107.4
H41E C41C H41F 107.0
C42C C41C C40C 119.5(12)
C42C C41C H41E 107.4
C42C C41C H41F 107.5
C41C C42C H42E 109.1
C41C C42C H42F 109.1
C41C C42C C43C 112.5(11)
H42E C42C H42F 107.8
C43C C42C H42E 109.1
C43C C42C H42F 109.1
C42C C43C H43E 108.7
C42C C43C H43F 108.7
C42C C43C C44C 114.2(14)
H43E C43C H43F 107.6
C44C C43C H43E 108.7
C44C C43C H43F 108.7
C39C C44C C43C 108.7(14)
C39C C44C H44E 109.9
C39C C44C H44F 109.9
C43C C44C H44E 109.9
C43C C44C H44F 109.9
H44E C44C H44F 108.3
O1 B1 C2 107.9(2)
O1 B1 C39 121.3(5)
O1 B1 C39B 110.0(4)
O1 B1 C39C 130.5(6)
C2 B1 C39C 119.4(6)
C39 B1 C2 130.2(5)
C39B B1 C2 141.1(5)

loop_
_geom_bond_atom_site_label_1
_geom_bond_atom_site_label_2
_geom_bond_distance
O1 C1 1.391(3)
O1 B1 1.378(4)
O2 C1 1.198(3)
N1 C1 1.367(3)
N1 C2 1.477(3)
N1 C9 1.450(3)
C2 H2 1.0000
C2 C3 1.543(3)
C2 B1 1.570(4)
C3 H3 1.0000
C3 C4 1.513(3)
C3 C8 1.520(4)
C4 H4A 0.9900
C4 H4B 0.9900
C4 C5 1.523(4)
C5 H5A 0.9900
C5 H5B 0.9900
C5 C6 1.503(4)
C6 H6A 0.9900
C6 H6B 0.9900
C6 C7 1.522(4)
C7 H7A 0.9900
C7 H7B 0.9900
C7 C8 1.514(4)
C8 H8A 0.9900
C8 H8B 0.9900
C9 C10 1.406(3)
C9 C14 1.401(3)
C10 C11 1.398(3)
C10 C15 1.501(3)
C11 H11 0.9500
C11 C12 1.378(3)
C12 H12 0.9500
C12 C13 1.380(3)
C13 H13 0.9500
C13 C14 1.391(3)
C14 C27 1.502(3)
C15 C16 1.412(3)
C15 C20 1.409(3)
C16 C17 1.389(3)
C16 C21 1.530(3)
C17 H17 0.9500
C17 C18 1.376(4)
C18 H18 0.9500
C18 C19 1.375(4)
C19 H19 0.9500
C19 C20 1.391(3)
C20 C24 1.512(3)
C21 H21 1.0000
C21 C22 1.531(3)
C21 C23 1.522(3)
C22 H22A 0.9800
C22 H22B 0.9800
C22 H22C 0.9800
C23 H23A 0.9800
C23 H23B 0.9800
C23 H23C 0.9800
C24 H24 1.0000
C24 C25 1.531(3)
C24 C26 1.530(3)
C25 H25A 0.9800
C25 H25B 0.9800
C25 H25C 0.9800
C26 H26A 0.9800
C26 H26B 0.9800
C26 H26C 0.9800
C27 C28 1.403(3)
C27 C32 1.419(3)
C28 C29 1.395(3)
C28 C33 1.513(3)
C29 H29 0.9500
C29 C30 1.383(3)
C30 H30 0.9500
C30 C31 1.383(4)
C31 H31 0.9500
C31 C32 1.386(3)
C32 C36 1.521(3)
C33 H33 1.0000
C33 C34 1.529(4)
C33 C35 1.530(4)
C34 H34A 0.9800
C34 H34B 0.9800
C34 H34C 0.9800
C35 H35A 0.9800
C35 H35B 0.9800
C35 H35C 0.9800
C36 H36 1.0000
C36 C37 1.525(3)
C36 C38 1.532(3)
C37 H37A 0.9800
C37 H37B 0.9800
C37 H37C 0.9800
C38 H38A 0.9800
C38 H38B 0.9800
C38 H38C 0.9800
C39 H39 1.0000
C39 C40 1.545(10)
C39 C44 1.512(10)
C39 B1 1.546(12)
C40 H40A 0.9900
C40 H40B 0.9900
C40 C41 1.510(9)
C41 H41A 0.9900
C41 H41B 0.9900
C41 C42 1.525(11)
C42 H42A 0.9900
C42 H42B 0.9900
C42 C43 1.544(11)
C43 H43A 0.9900
C43 H43B 0.9900
C43 C44 1.562(11)
C44 H44A 0.9900
C44 H44B 0.9900
C39B H39B 1.0000
C39B C40B 1.556(10)
C39B C44B 1.527(11)
C39B B1 1.550(12)
C40B H40C 0.9900
C40B H40D 0.9900
C40B C41B 1.499(9)
C41B H41C 0.9900
C41B H41D 0.9900
C41B C42B 1.513(11)
C42B H42C 0.9900
C42B H42D 0.9900
C42B C43B 1.526(11)
C43B H43C 0.9900
C43B H43D 0.9900
C43B C44B 1.519(10)
C44B H44C 0.9900
C44B H44D 0.9900
C39C H39C 1.0000
C39C C40C 1.550(12)
C39C C44C 1.503(12)
C39C B1 1.81(2)
C40C H40E 0.9900
C40C H40F 0.9900
C40C C41C 1.513(12)
C41C H41E 0.9900
C41C H41F 0.9900
C41C C42C 1.455(12)
C42C H42E 0.9900
C42C H42F 0.9900
C42C C43C 1.530(13)
C43C H43E 0.9900
C43C H43F 0.9900
C43C C44C 1.542(15)
C44C H44E 0.9900
C44C H44F 0.9900
